data_1519334
loop_
_publ_author_name
'Gelbrich, Thomas'
'Patient, Lee'
'Hursthouse, Michael B.'
'Kilburn, Jeremy D.'

_publ_section_title
;
 (3a-Methyl-1a-trimethylsilanyl-hexahydro-4,5-diaza-cyclopropa[c]pentalen-5-yl)
 -phenyl-methanone
;
_journal_name_full 'Crystal Structure Report Archive'
_journal_page_first 532
_journal_year 2001
_chemical_formula_sum 'C18 H26 N2 O Si'
_chemical_formula_weight 314.50
_space_group_IT_number 14
_symmetry_cell_setting monoclinic
_symmetry_space_group_name_Hall '-P 2ybc'
_symmetry_space_group_name_H-M 'P 1 21/c 1'
_atom_sites_solution_hydrogens geom
_atom_sites_solution_primary direct
_atom_sites_solution_secondary difmap
_cell_angle_alpha 90.00
_cell_angle_beta 102.2340(10)
_cell_angle_gamma 90.00
_cell_formula_units_Z 4
_cell_length_a 21.2704(8)
_cell_length_b 7.5887(2)
_cell_length_c 11.2915(3)
_cell_measurement_reflns_used 10582
_cell_measurement_temperature 150(2)
_cell_measurement_theta_max 25.09
_cell_measurement_theta_min 2.94
_cell_volume 1781.22(9)
_computing_structure_refinement 'SHELXL-97 (Sheldrick, 1997)'
_diffrn_ambient_temperature 150(2)
_diffrn_detector_area_resol_mean 9.091
_diffrn_measured_fraction_theta_full 0.995
_diffrn_measured_fraction_theta_max 0.995
_diffrn_measurement_device_type 'Bruker-Nonius 95mm CCD camera on \k-goniostat'
_diffrn_measurement_method '\f & \w scans'
_diffrn_radiation_monochromator graphite
_diffrn_radiation_source 'Bruker-Nonius FR591 rotating anode'
_diffrn_radiation_type MoK\a
_diffrn_radiation_wavelength 0.71073
_diffrn_reflns_av_R_equivalents 0.0729
_diffrn_reflns_av_sigmaI/netI 0.0772
_diffrn_reflns_limit_h_max 25
_diffrn_reflns_limit_h_min -25
_diffrn_reflns_limit_k_max 8
_diffrn_reflns_limit_k_min -9
_diffrn_reflns_limit_l_max 13
_diffrn_reflns_limit_l_min -13
_diffrn_reflns_number 10582
_diffrn_reflns_theta_full 25.09
_diffrn_reflns_theta_max 25.09
_diffrn_reflns_theta_min 2.94
_exptl_absorpt_coefficient_mu 0.136
_exptl_absorpt_correction_T_max 0.9867
_exptl_absorpt_correction_T_min 0.9635
_exptl_absorpt_correction_type multi-scan
_exptl_absorpt_process_details 'SADABS V2.10 (Sheldrick, 2003)'
_exptl_crystal_colour colourless
_exptl_crystal_density_diffrn 1.173
_exptl_crystal_density_method 'not measured'
_exptl_crystal_description block
_exptl_crystal_F_000 680
_exptl_crystal_size_max 0.25
_exptl_crystal_size_mid 0.20
_exptl_crystal_size_min 0.08
_refine_diff_density_max 0.283
_refine_diff_density_min -0.292
_refine_diff_density_rms 0.047
_refine_ls_extinction_method none
_refine_ls_goodness_of_fit_ref 0.954
_refine_ls_hydrogen_treatment mixed
_refine_ls_matrix_type full
_refine_ls_number_parameters 220
_refine_ls_number_reflns 3150
_refine_ls_number_restraints 1
_refine_ls_restrained_S_all 0.954
_refine_ls_R_factor_all 0.0889
_refine_ls_R_factor_gt 0.0490
_refine_ls_shift/su_max 0.000
_refine_ls_shift/su_mean 0.000
_refine_ls_structure_factor_coef Fsqd
_refine_ls_weighting_details 'calc w=1/[\s^2^(Fo^2^)+(0.0551P)^2^+0.0000P] where P=(Fo^2^+2Fc^2^)/3'
_refine_ls_weighting_scheme calc
_refine_ls_wR_factor_gt 0.1003
_refine_ls_wR_factor_ref 0.1115
_reflns_number_gt 2072
_reflns_number_total 3150
_reflns_threshold_expression >2sigma(I)
_cod_data_source_file eCrystal-532.cif
_cod_data_source_block s92
_cod_depositor_comments
;
Citation :
Gelbrich, Thomas and Patient, Lee and Hursthouse, Michael B. and 
Kilburn, Jeremy D. (2001) 
University of Southampton, Crystal Structure Report Archive. 
(doi:10.5258/ecrystals/532)

More at:
http://ecrystals.chem.soton.ac.uk/532/
;
_cod_original_sg_symbol_H-M P21/c
_cod_database_code 1519334

loop_
_symmetry_equiv_pos_as_xyz
'x, y, z'
'-x, y+1/2, -z+1/2'
'-x, -y, -z'
'x, -y-1/2, z-1/2'

loop_
_atom_site_label
_atom_site_type_symbol
_atom_site_fract_x
_atom_site_fract_y
_atom_site_fract_z
_atom_site_U_iso_or_equiv
_atom_site_adp_type
_atom_site_occupancy
_atom_site_symmetry_multiplicity
_atom_site_calc_flag
_atom_site_refinement_flags
_atom_site_disorder_assembly
_atom_site_disorder_group
Si1 Si 0.10711(3) 0.58459(8) 0.29515(5) 0.0362(2) Uani 1 1 d . . .
O1 O 0.29059(6) 0.61939(18) -0.04782(11) 0.0324(4) Uani 1 1 d . . .
N1 N 0.28445(8) 0.6001(2) 0.14759(12) 0.0268(4) Uani 1 1 d . . .
N2 N 0.31822(8) 0.5686(2) 0.27086(13) 0.0279(4) Uani 1 1 d D . .
H2N H 0.3045(8) 0.649(2) 0.3166(15) 0.025(5) Uiso 1 1 d D . .
C1 C 0.31709(10) 0.6394(3) 0.06034(16) 0.0267(5) Uani 1 1 d . . .
C2 C 0.22208(10) 0.5083(3) 0.11769(15) 0.0311(5) Uani 1 1 d . . .
H2A H 0.2197 0.4279 0.0478 0.023(5) Uiso 1 1 calc R . .
H2B H 0.1858 0.5927 0.0997 0.039(6) Uiso 1 1 calc R . .
C3 C 0.22232(10) 0.4076(3) 0.23276(15) 0.0268(5) Uani 1 1 d . . .
C4 C 0.29188(10) 0.3960(3) 0.29947(15) 0.0284(5) Uani 1 1 d . . .
C5 C 0.29011(10) 0.3791(3) 0.43334(16) 0.0326(5) Uani 1 1 d . . .
H5A H 0.3260 0.4460 0.4837 0.054(7) Uiso 1 1 calc R . .
H5B H 0.2940 0.2539 0.4586 0.030(5) Uiso 1 1 calc R . .
C6 C 0.22552(10) 0.4539(3) 0.44798(16) 0.0345(6) Uani 1 1 d . . .
H6A H 0.2306 0.5777 0.4761 0.030(5) Uiso 1 1 calc R . .
H6B H 0.2083 0.3841 0.5080 0.043(6) Uiso 1 1 calc R . .
C7 C 0.17995(10) 0.4436(3) 0.32329(16) 0.0301(5) Uani 1 1 d . . .
C8 C 0.17799(10) 0.2663(3) 0.25677(17) 0.0349(6) Uani 1 1 d . . .
H8A H 0.1972 0.1626 0.3042 0.034(6) Uiso 1 1 calc R . .
H8B H 0.1396 0.2402 0.1925 0.042(6) Uiso 1 1 calc R . .
C9 C 0.32934(11) 0.2502(3) 0.25468(17) 0.0375(6) Uani 1 1 d . . .
H9A H 0.3724 0.2428 0.3067 0.056 Uiso 1 1 calc R . .
H9B H 0.3330 0.2754 0.1713 0.056 Uiso 1 1 calc R . .
H9C H 0.3069 0.1379 0.2570 0.056 Uiso 1 1 calc R . .
C10 C 0.06569(12) 0.5451(4) 0.4222(2) 0.0603(8) Uani 1 1 d . . .
H10A H 0.0254 0.6120 0.4082 0.090 Uiso 1 1 calc R . .
H10B H 0.0935 0.5834 0.4985 0.090 Uiso 1 1 calc R . .
H10C H 0.0564 0.4192 0.4269 0.090 Uiso 1 1 calc R . .
C11 C 0.13020(11) 0.8199(3) 0.29136(19) 0.0454(6) Uani 1 1 d . . .
H11A H 0.0920 0.8940 0.2859 0.068 Uiso 1 1 calc R . .
H11B H 0.1491 0.8412 0.2207 0.068 Uiso 1 1 calc R . .
H11C H 0.1617 0.8490 0.3655 0.068 Uiso 1 1 calc R . .
C12 C 0.05102(11) 0.5261(4) 0.1504(2) 0.0528(7) Uani 1 1 d . . .
H12A H 0.0138 0.6054 0.1373 0.079 Uiso 1 1 calc R . .
H12B H 0.0364 0.4042 0.1546 0.079 Uiso 1 1 calc R . .
H12C H 0.0733 0.5379 0.0832 0.079 Uiso 1 1 calc R . .
C13 C 0.38250(10) 0.7158(3) 0.09416(15) 0.0266(5) Uani 1 1 d . . .
C14 C 0.42613(11) 0.6788(3) 0.02181(17) 0.0339(6) Uani 1 1 d . . .
H14 H 0.4149 0.5962 -0.0424 0.036(6) Uiso 1 1 calc R . .
C15 C 0.48528(11) 0.7598(3) 0.04172(18) 0.0377(6) Uani 1 1 d . . .
H15 H 0.5149 0.7315 -0.0077 0.044(6) Uiso 1 1 calc R . .
C16 C 0.50173(11) 0.8826(3) 0.13372(18) 0.0384(6) Uani 1 1 d . . .
H16 H 0.5422 0.9406 0.1469 0.047(7) Uiso 1 1 calc R . .
C17 C 0.45852(11) 0.9200(3) 0.20634(18) 0.0385(6) Uani 1 1 d . . .
H17 H 0.4697 1.0035 0.2700 0.037(6) Uiso 1 1 calc R . .
C18 C 0.39971(10) 0.8378(3) 0.18733(16) 0.0311(5) Uani 1 1 d . . .
H18 H 0.3706 0.8644 0.2381 0.032(5) Uiso 1 1 calc R . .

loop_
_atom_site_aniso_label
_atom_site_aniso_U_11
_atom_site_aniso_U_22
_atom_site_aniso_U_33
_atom_site_aniso_U_23
_atom_site_aniso_U_13
_atom_site_aniso_U_12
Si1 0.0367(4) 0.0355(4) 0.0378(4) -0.0018(3) 0.0110(3) -0.0047(3)
O1 0.0391(10) 0.0340(10) 0.0228(7) 0.0005(6) 0.0038(6) 0.0006(7)
N1 0.0303(11) 0.0302(11) 0.0184(8) 0.0000(7) 0.0018(7) -0.0012(8)
N2 0.0378(12) 0.0284(11) 0.0168(8) -0.0007(7) 0.0043(7) -0.0013(9)
C1 0.0382(14) 0.0195(12) 0.0227(11) 0.0003(8) 0.0071(10) 0.0059(10)
C2 0.0357(14) 0.0297(13) 0.0267(11) -0.0040(9) 0.0042(9) 0.0002(12)
C3 0.0334(13) 0.0225(12) 0.0237(10) -0.0029(9) 0.0044(9) -0.0037(10)
C4 0.0355(14) 0.0232(13) 0.0250(11) -0.0014(9) 0.0032(9) -0.0023(10)
C5 0.0424(15) 0.0265(14) 0.0278(11) 0.0044(9) 0.0047(10) -0.0039(11)
C6 0.0469(16) 0.0300(15) 0.0275(11) 0.0030(9) 0.0096(10) -0.0073(11)
C7 0.0355(14) 0.0270(13) 0.0293(11) -0.0016(9) 0.0106(9) -0.0084(10)
C8 0.0442(15) 0.0249(14) 0.0340(12) -0.0016(10) 0.0044(10) -0.0050(11)
C9 0.0410(15) 0.0315(14) 0.0375(12) -0.0022(10) 0.0025(10) 0.0019(11)
C10 0.0561(19) 0.067(2) 0.0655(16) 0.0036(14) 0.0308(13) 0.0035(15)
C11 0.0493(16) 0.0351(16) 0.0489(13) -0.0027(11) 0.0038(11) 0.0006(12)
C12 0.0407(17) 0.0506(18) 0.0628(15) -0.0030(12) 0.0016(12) -0.0055(13)
C13 0.0346(14) 0.0221(13) 0.0225(10) 0.0060(9) 0.0046(9) 0.0033(10)
C14 0.0437(16) 0.0316(14) 0.0274(11) 0.0049(10) 0.0100(10) 0.0031(11)
C15 0.0380(15) 0.0397(16) 0.0382(12) 0.0093(11) 0.0144(11) 0.0044(12)
C16 0.0325(15) 0.0343(15) 0.0466(13) 0.0154(11) 0.0042(11) -0.0018(12)
C17 0.0458(17) 0.0307(15) 0.0376(12) -0.0002(10) 0.0059(11) -0.0053(12)
C18 0.0383(15) 0.0265(13) 0.0292(11) 0.0014(9) 0.0091(10) 0.0012(11)

loop_
_atom_type_symbol
_atom_type_description
_atom_type_scat_dispersion_real
_atom_type_scat_dispersion_imag
_atom_type_scat_source
C C 0.0033 0.0016 'International Tables Vol C Tables 4.2.6.8 and 6.1.1.4'
H H 0.0000 0.0000 'International Tables Vol C Tables 4.2.6.8 and 6.1.1.4'
N N 0.0061 0.0033 'International Tables Vol C Tables 4.2.6.8 and 6.1.1.4'
O O 0.0106 0.0060 'International Tables Vol C Tables 4.2.6.8 and 6.1.1.4'
Si Si 0.0817 0.0704 'International Tables Vol C Tables 4.2.6.8 and 6.1.1.4'

loop_
_geom_angle_atom_site_label_1
_geom_angle_atom_site_label_2
_geom_angle_atom_site_label_3
_geom_angle
_geom_angle_site_symmetry_1
_geom_angle_site_symmetry_3
C7 Si1 C11 110.12(10) . .
C7 Si1 C10 106.86(11) . .
C11 Si1 C10 110.11(11) . .
C7 Si1 C12 111.69(10) . .
C11 Si1 C12 109.44(11) . .
C10 Si1 C12 108.58(12) . .
C1 N1 N2 120.71(16) . .
C1 N1 C2 120.89(14) . .
N2 N1 C2 112.49(14) . .
N1 N2 C4 102.81(14) . .
N1 N2 H2N 106.7(12) . .
C4 N2 H2N 107.1(12) . .
O1 C1 N1 119.56(19) . .
O1 C1 C13 120.50(17) . .
N1 C1 C13 119.83(16) . .
N1 C2 C3 101.76(14) . .
N1 C2 H2A 111.4 . .
C3 C2 H2A 111.4 . .
N1 C2 H2B 111.4 . .
C3 C2 H2B 111.4 . .
H2A C2 H2B 109.3 . .
C8 C3 C2 129.44(17) . .
C8 C3 C4 117.18(17) . .
C2 C3 C4 106.44(16) . .
C8 C3 C7 61.31(13) . .
C2 C3 C7 126.41(18) . .
C4 C3 C7 109.34(15) . .
N2 C4 C9 108.80(17) . .
N2 C4 C3 102.38(15) . .
C9 C4 C3 113.88(16) . .
N2 C4 C5 112.29(15) . .
C9 C4 C5 113.26(17) . .
C3 C4 C5 105.74(16) . .
C4 C5 C6 106.70(16) . .
C4 C5 H5A 110.4 . .
C6 C5 H5A 110.4 . .
C4 C5 H5B 110.4 . .
C6 C5 H5B 110.4 . .
H5A C5 H5B 108.6 . .
C5 C6 C7 106.84(15) . .
C5 C6 H6A 110.4 . .
C7 C6 H6A 110.4 . .
C5 C6 H6B 110.4 . .
C7 C6 H6B 110.4 . .
H6A C6 H6B 108.6 . .
C3 C7 C6 106.06(17) . .
C3 C7 C8 58.28(12) . .
C6 C7 C8 116.10(17) . .
C3 C7 Si1 125.44(13) . .
C6 C7 Si1 118.07(14) . .
C8 C7 Si1 119.10(14) . .
C3 C8 C7 60.41(13) . .
C3 C8 H8A 117.7 . .
C7 C8 H8A 117.7 . .
C3 C8 H8B 117.7 . .
C7 C8 H8B 117.7 . .
H8A C8 H8B 114.9 . .
C4 C9 H9A 109.5 . .
C4 C9 H9B 109.5 . .
H9A C9 H9B 109.5 . .
C4 C9 H9C 109.5 . .
H9A C9 H9C 109.5 . .
H9B C9 H9C 109.5 . .
Si1 C10 H10A 109.5 . .
Si1 C10 H10B 109.5 . .
H10A C10 H10B 109.5 . .
Si1 C10 H10C 109.5 . .
H10A C10 H10C 109.5 . .
H10B C10 H10C 109.5 . .
Si1 C11 H11A 109.5 . .
Si1 C11 H11B 109.5 . .
H11A C11 H11B 109.5 . .
Si1 C11 H11C 109.5 . .
H11A C11 H11C 109.5 . .
H11B C11 H11C 109.5 . .
Si1 C12 H12A 109.5 . .
Si1 C12 H12B 109.5 . .
H12A C12 H12B 109.5 . .
Si1 C12 H12C 109.5 . .
H12A C12 H12C 109.5 . .
H12B C12 H12C 109.5 . .
C14 C13 C18 118.54(19) . .
C14 C13 C1 118.53(17) . .
C18 C13 C1 122.56(17) . .
C15 C14 C13 121.0(2) . .
C15 C14 H14 119.5 . .
C13 C14 H14 119.5 . .
C14 C15 C16 120.1(2) . .
C14 C15 H15 120.0 . .
C16 C15 H15 120.0 . .
C15 C16 C17 119.2(2) . .
C15 C16 H16 120.4 . .
C17 C16 H16 120.4 . .
C18 C17 C16 120.7(2) . .
C18 C17 H17 119.6 . .
C16 C17 H17 119.6 . .
C17 C18 C13 120.38(19) . .
C17 C18 H18 119.8 . .
C13 C18 H18 119.8 . .

loop_
_geom_bond_atom_site_label_1
_geom_bond_atom_site_label_2
_geom_bond_distance
_geom_bond_site_symmetry_2
Si1 C7 1.854(2) .
Si1 C11 1.855(2) .
Si1 C10 1.860(2) .
Si1 C12 1.861(2) .
O1 C1 1.241(2) .
N1 C1 1.353(2) .
N1 N2 1.445(2) .
N1 C2 1.473(2) .
N2 C4 1.486(3) .
N2 H2N 0.889(14) .
C1 C13 1.481(3) .
C2 C3 1.506(3) .
C2 H2A 0.9900 .
C2 H2B 0.9900 .
C3 C8 1.491(3) .
C3 C4 1.514(3) .
C3 C7 1.524(3) .
C4 C9 1.512(3) .
C4 C5 1.525(3) .
C5 C6 1.528(3) .
C5 H5A 0.9900 .
C5 H5B 0.9900 .
C6 C7 1.533(3) .
C6 H6A 0.9900 .
C6 H6B 0.9900 .
C7 C8 1.537(3) .
C8 H8A 0.9900 .
C8 H8B 0.9900 .
C9 H9A 0.9800 .
C9 H9B 0.9800 .
C9 H9C 0.9800 .
C10 H10A 0.9800 .
C10 H10B 0.9800 .
C10 H10C 0.9800 .
C11 H11A 0.9800 .
C11 H11B 0.9800 .
C11 H11C 0.9800 .
C12 H12A 0.9800 .
C12 H12B 0.9800 .
C12 H12C 0.9800 .
C13 C14 1.389(3) .
C13 C18 1.391(3) .
C14 C15 1.376(3) .
C14 H14 0.9500 .
C15 C16 1.384(3) .
C15 H15 0.9500 .
C16 C17 1.385(3) .
C16 H16 0.9500 .
C17 C18 1.374(3) .
C17 H17 0.9500 .
C18 H18 0.9500 .

loop_
_geom_hbond_atom_site_label_D
_geom_hbond_atom_site_label_H
_geom_hbond_atom_site_label_A
_geom_hbond_distance_DH
_geom_hbond_distance_HA
_geom_hbond_distance_DA
_geom_hbond_angle_DHA
_geom_hbond_site_symmetry_A
N2 H2N O1 0.889(14) 2.389(15) 3.264(2) 168.1(16) 4_576
